data_4346317
loop_
_publ_author_name
'Wilson, Richard E.'

_publ_section_title
;
 Structure, Phase Transitions, and Isotope Effects in [(CH3)4N]2PuCl6.
;
_journal_issue 21
_journal_name_full 'Inorganic chemistry'
_journal_page_first 10208
_journal_page_last 10213
_journal_paper_doi 10.1021/acs.inorgchem.5b01288
_journal_volume 54
_journal_year 2015
_chemical_formula_sum 'C8 H24 Cl6 N2 Pu'
_chemical_formula_weight 602.99
_chemical_name_common 'bis-tetramethylammonium hexachloroplutonate(IV)'
_space_group_IT_number 228
_space_group_name_Hall '-F 4ud 2vw 3'
_space_group_name_H-M_alt 'F d -3 c :2'
_symmetry_cell_setting cubic
_symmetry_space_group_name_H-M 'F d -3 c :2'
_atom_sites_solution_hydrogens geom
_atom_sites_solution_primary direct
_atom_sites_solution_secondary difmap
_audit_creation_method SHELXL-97
_cell_angle_alpha 90.00
_cell_angle_beta 90.00
_cell_angle_gamma 90.00
_cell_formula_units_Z 32
_cell_length_a 25.713(2)
_cell_length_b 25.713(2)
_cell_length_c 25.713(2)
_cell_measurement_reflns_used 821
_cell_measurement_temperature 125(2)
_cell_measurement_theta_max 30.44
_cell_measurement_theta_min 2.24
_cell_volume 17000(2)
_computing_data_collection 'BRUKER APEX II'
_computing_structure_refinement 'SHELXL-97 (Sheldrick, 2008)'
_computing_structure_solution 'SHELXS-97 (Sheldrick, 2008)'
_diffrn_ambient_temperature 125(2)
_diffrn_measured_fraction_theta_full 0.997
_diffrn_measured_fraction_theta_max 0.997
_diffrn_measurement_device_type 'BRUKER APEX II'
_diffrn_measurement_method '0.5 w/ scans'
_diffrn_radiation_monochromator graphite
_diffrn_radiation_source 'fine-focus sealed tube'
_diffrn_radiation_type MoK\a
_diffrn_radiation_wavelength 0.71073
_diffrn_reflns_av_R_equivalents 0.0304
_diffrn_reflns_av_sigmaI/netI 0.0086
_diffrn_reflns_limit_h_max 35
_diffrn_reflns_limit_h_min -35
_diffrn_reflns_limit_k_max 36
_diffrn_reflns_limit_k_min -36
_diffrn_reflns_limit_l_max 35
_diffrn_reflns_limit_l_min -34
_diffrn_reflns_number 47994
_diffrn_reflns_theta_full 30.44
_diffrn_reflns_theta_max 30.44
_diffrn_reflns_theta_min 2.24
_exptl_absorpt_coefficient_mu 3.843
_exptl_absorpt_correction_T_max 0.2496
_exptl_absorpt_correction_T_min 0.2496
_exptl_absorpt_correction_type multi-scan
_exptl_absorpt_process_details SADABS
_exptl_crystal_colour yellow
_exptl_crystal_density_diffrn 1.885
_exptl_crystal_density_meas ?
_exptl_crystal_density_method 'not measured'
_exptl_crystal_description cubic
_exptl_crystal_F_000 9024
_exptl_crystal_size_max 0.50
_exptl_crystal_size_mid 0.50
_exptl_crystal_size_min 0.50
_refine_diff_density_max 0.950
_refine_diff_density_min -1.969
_refine_diff_density_rms 0.272
_refine_ls_extinction_method none
_refine_ls_goodness_of_fit_ref 1.149
_refine_ls_hydrogen_treatment constr
_refine_ls_matrix_type full
_refine_ls_number_parameters 33
_refine_ls_number_reflns 1080
_refine_ls_number_restraints 0
_refine_ls_restrained_S_all 1.149
_refine_ls_R_factor_all 0.0618
_refine_ls_R_factor_gt 0.0475
_refine_ls_shift/su_max 0.000
_refine_ls_shift/su_mean 0.000
_refine_ls_structure_factor_coef Fsqd
_refine_ls_weighting_details 'calc w=1/[\s^2^(Fo^2^)+(0.0455P)^2^+884.3627P] where P=(Fo^2^+2Fc^2^)/3'
_refine_ls_weighting_scheme calc
_refine_ls_wR_factor_gt 0.1172
_refine_ls_wR_factor_ref 0.1339
_reflns_number_gt 821
_reflns_number_total 1080
_reflns_threshold_expression >2sigma(I)
_cod_data_source_file ic5b01288_si_001.cif
_cod_data_source_block 125
_cod_depositor_comments
;
The following automatic conversions were performed:

data item '_exptl_crystal_density_meas' value 'not measured' was
changed to '?' -- the value is perceived as not measured.

Automatic conversion script
Id: cif_fix_values 6909 2019-04-08 15:41:33Z antanas 
;
_cod_original_cell_volume 17000(3)
_cod_original_sg_symbol_H-M 'F d -3 c'
_cod_database_code 4346317

loop_
_symmetry_equiv_pos_as_xyz
'x, y, z'
'-x+1/4, -y+3/4, z+1/2'
'-x+3/4, y+1/2, -z+1/4'
'x+1/2, -y+1/4, -z+3/4'
'z, x, y'
'z+1/2, -x+1/4, -y+3/4'
'-z+1/4, -x+3/4, y+1/2'
'-z+3/4, x+1/2, -y+1/4'
'y, z, x'
'-y+3/4, z+1/2, -x+1/4'
'y+1/2, -z+1/4, -x+3/4'
'-y+1/4, -z+3/4, x+1/2'
'y+3/4, x+1/4, -z'
'-y+1/2, -x+1/2, -z+1/2'
'y+1/4, -x, z+3/4'
'-y, x+3/4, z+1/4'
'x+3/4, z+1/4, -y'
'-x, z+3/4, y+1/4'
'-x+1/2, -z+1/2, -y+1/2'
'x+1/4, -z, y+3/4'
'z+3/4, y+1/4, -x'
'z+1/4, -y, x+3/4'
'-z, y+3/4, x+1/4'
'-z+1/2, -y+1/2, -x+1/2'
'x, y+1/2, z+1/2'
'-x+1/4, -y+5/4, z+1'
'-x+3/4, y+1, -z+3/4'
'x+1/2, -y+3/4, -z+5/4'
'z, x+1/2, y+1/2'
'z+1/2, -x+3/4, -y+5/4'
'-z+1/4, -x+5/4, y+1'
'-z+3/4, x+1, -y+3/4'
'y, z+1/2, x+1/2'
'-y+3/4, z+1, -x+3/4'
'y+1/2, -z+3/4, -x+5/4'
'-y+1/4, -z+5/4, x+1'
'y+3/4, x+3/4, -z+1/2'
'-y+1/2, -x+1, -z+1'
'y+1/4, -x+1/2, z+5/4'
'-y, x+5/4, z+3/4'
'x+3/4, z+3/4, -y+1/2'
'-x, z+5/4, y+3/4'
'-x+1/2, -z+1, -y+1'
'x+1/4, -z+1/2, y+5/4'
'z+3/4, y+3/4, -x+1/2'
'z+1/4, -y+1/2, x+5/4'
'-z, y+5/4, x+3/4'
'-z+1/2, -y+1, -x+1'
'x+1/2, y, z+1/2'
'-x+3/4, -y+3/4, z+1'
'-x+5/4, y+1/2, -z+3/4'
'x+1, -y+1/4, -z+5/4'
'z+1/2, x, y+1/2'
'z+1, -x+1/4, -y+5/4'
'-z+3/4, -x+3/4, y+1'
'-z+5/4, x+1/2, -y+3/4'
'y+1/2, z, x+1/2'
'-y+5/4, z+1/2, -x+3/4'
'y+1, -z+1/4, -x+5/4'
'-y+3/4, -z+3/4, x+1'
'y+5/4, x+1/4, -z+1/2'
'-y+1, -x+1/2, -z+1'
'y+3/4, -x, z+5/4'
'-y+1/2, x+3/4, z+3/4'
'x+5/4, z+1/4, -y+1/2'
'-x+1/2, z+3/4, y+3/4'
'-x+1, -z+1/2, -y+1'
'x+3/4, -z, y+5/4'
'z+5/4, y+1/4, -x+1/2'
'z+3/4, -y, x+5/4'
'-z+1/2, y+3/4, x+3/4'
'-z+1, -y+1/2, -x+1'
'x+1/2, y+1/2, z'
'-x+3/4, -y+5/4, z+1/2'
'-x+5/4, y+1, -z+1/4'
'x+1, -y+3/4, -z+3/4'
'z+1/2, x+1/2, y'
'z+1, -x+3/4, -y+3/4'
'-z+3/4, -x+5/4, y+1/2'
'-z+5/4, x+1, -y+1/4'
'y+1/2, z+1/2, x'
'-y+5/4, z+1, -x+1/4'
'y+1, -z+3/4, -x+3/4'
'-y+3/4, -z+5/4, x+1/2'
'y+5/4, x+3/4, -z'
'-y+1, -x+1, -z+1/2'
'y+3/4, -x+1/2, z+3/4'
'-y+1/2, x+5/4, z+1/4'
'x+5/4, z+3/4, -y'
'-x+1/2, z+5/4, y+1/4'
'-x+1, -z+1, -y+1/2'
'x+3/4, -z+1/2, y+3/4'
'z+5/4, y+3/4, -x'
'z+3/4, -y+1/2, x+3/4'
'-z+1/2, y+5/4, x+1/4'
'-z+1, -y+1, -x+1/2'
'-x, -y, -z'
'x-1/4, y-3/4, -z-1/2'
'x-3/4, -y-1/2, z-1/4'
'-x-1/2, y-1/4, z-3/4'
'-z, -x, -y'
'-z-1/2, x-1/4, y-3/4'
'z-1/4, x-3/4, -y-1/2'
'z-3/4, -x-1/2, y-1/4'
'-y, -z, -x'
'y-3/4, -z-1/2, x-1/4'
'-y-1/2, z-1/4, x-3/4'
'y-1/4, z-3/4, -x-1/2'
'-y-3/4, -x-1/4, z'
'y-1/2, x-1/2, z-1/2'
'-y-1/4, x, -z-3/4'
'y, -x-3/4, -z-1/4'
'-x-3/4, -z-1/4, y'
'x, -z-3/4, -y-1/4'
'x-1/2, z-1/2, y-1/2'
'-x-1/4, z, -y-3/4'
'-z-3/4, -y-1/4, x'
'-z-1/4, y, -x-3/4'
'z, -y-3/4, -x-1/4'
'z-1/2, y-1/2, x-1/2'
'-x, -y+1/2, -z+1/2'
'x-1/4, y-1/4, -z'
'x-3/4, -y, z+1/4'
'-x-1/2, y+1/4, z-1/4'
'-z, -x+1/2, -y+1/2'
'-z-1/2, x+1/4, y-1/4'
'z-1/4, x-1/4, -y'
'z-3/4, -x, y+1/4'
'-y, -z+1/2, -x+1/2'
'y-3/4, -z, x+1/4'
'-y-1/2, z+1/4, x-1/4'
'y-1/4, z-1/4, -x'
'-y-3/4, -x+1/4, z+1/2'
'y-1/2, x, z'
'-y-1/4, x+1/2, -z-1/4'
'y, -x-1/4, -z+1/4'
'-x-3/4, -z+1/4, y+1/2'
'x, -z-1/4, -y+1/4'
'x-1/2, z, y'
'-x-1/4, z+1/2, -y-1/4'
'-z-3/4, -y+1/4, x+1/2'
'-z-1/4, y+1/2, -x-1/4'
'z, -y-1/4, -x+1/4'
'z-1/2, y, x'
'-x+1/2, -y, -z+1/2'
'x+1/4, y-3/4, -z'
'x-1/4, -y-1/2, z+1/4'
'-x, y-1/4, z-1/4'
'-z+1/2, -x, -y+1/2'
'-z, x-1/4, y-1/4'
'z+1/4, x-3/4, -y'
'z-1/4, -x-1/2, y+1/4'
'-y+1/2, -z, -x+1/2'
'y-1/4, -z-1/2, x+1/4'
'-y, z-1/4, x-1/4'
'y+1/4, z-3/4, -x'
'-y-1/4, -x-1/4, z+1/2'
'y, x-1/2, z'
'-y+1/4, x, -z-1/4'
'y+1/2, -x-3/4, -z+1/4'
'-x-1/4, -z-1/4, y+1/2'
'x+1/2, -z-3/4, -y+1/4'
'x, z-1/2, y'
'-x+1/4, z, -y-1/4'
'-z-1/4, -y-1/4, x+1/2'
'-z+1/4, y, -x-1/4'
'z+1/2, -y-3/4, -x+1/4'
'z, y-1/2, x'
'-x+1/2, -y+1/2, -z'
'x+1/4, y-1/4, -z-1/2'
'x-1/4, -y, z-1/4'
'-x, y+1/4, z-3/4'
'-z+1/2, -x+1/2, -y'
'-z, x+1/4, y-3/4'
'z+1/4, x-1/4, -y-1/2'
'z-1/4, -x, y-1/4'
'-y+1/2, -z+1/2, -x'
'y-1/4, -z, x-1/4'
'-y, z+1/4, x-3/4'
'y+1/4, z-1/4, -x-1/2'
'-y-1/4, -x+1/4, z'
'y, x, z-1/2'
'-y+1/4, x+1/2, -z-3/4'
'y+1/2, -x-1/4, -z-1/4'
'-x-1/4, -z+1/4, y'
'x+1/2, -z-1/4, -y-1/4'
'x, z, y-1/2'
'-x+1/4, z+1/2, -y-3/4'
'-z-1/4, -y+1/4, x'
'-z+1/4, y+1/2, -x-3/4'
'z+1/2, -y-1/4, -x-1/4'
'z, y, x-1/2'

loop_
_atom_site_label
_atom_site_type_symbol
_atom_site_fract_x
_atom_site_fract_y
_atom_site_fract_z
_atom_site_U_iso_or_equiv
_atom_site_adp_type
_atom_site_occupancy
_atom_site_symmetry_multiplicity
_atom_site_calc_flag
_atom_site_refinement_flags
Pu1 Pu 0.0000 0.5000 0.0000 0.01592(19) Uani 1 6 d S
Cl1 Cl 0.01097(7) 0.48967(7) -0.09940(7) 0.0390(4) Uani 1 1 d .
N1 N 0.1250 0.3750 -0.1250 0.0176(18) Uani 1 4 d S
N2 N -0.1250 0.3750 -0.1250 0.022(3) Uani 1 12 d S
C1 C 0.0916(3) 0.3601(3) -0.0799(2) 0.0363(13) Uani 1 1 d .
H1A H 0.0698 0.3897 -0.0699 0.055 Uiso 1 1 calc R
H1B H 0.1138 0.3502 -0.0504 0.055 Uiso 1 1 calc R
H1C H 0.0695 0.3307 -0.0896 0.055 Uiso 1 1 calc R
C2 C -0.0794(9) 0.4045(16) -0.1419(8) 0.054(7) Uani 0.33 1 d P

loop_
_atom_site_aniso_label
_atom_site_aniso_U_11
_atom_site_aniso_U_22
_atom_site_aniso_U_33
_atom_site_aniso_U_23
_atom_site_aniso_U_13
_atom_site_aniso_U_12
Pu1 0.01592(19) 0.01592(19) 0.01592(19) 0.00106(7) 0.00106(7) 0.00106(7)
Cl1 0.0521(9) 0.0454(8) 0.0196(7) -0.0032(6) 0.0001(6) 0.0192(8)
N1 0.015(3) 0.019(2) 0.019(2) 0.000 0.000 0.000
N2 0.022(3) 0.022(3) 0.022(3) 0.000 0.000 0.000
C1 0.043(3) 0.039(3) 0.027(3) 0.001(2) 0.013(3) -0.001(3)
C2 0.029(11) 0.11(2) 0.023(10) 0.013(12) 0.006(7) -0.032(14)

loop_
_atom_type_symbol
_atom_type_description
_atom_type_scat_dispersion_real
_atom_type_scat_dispersion_imag
_atom_type_scat_source
C C 0.0033 0.0016 'International Tables Vol C Tables 4.2.6.8 and 6.1.1.4'
H H 0.0000 0.0000 'International Tables Vol C Tables 4.2.6.8 and 6.1.1.4'
N N 0.0061 0.0033 'International Tables Vol C Tables 4.2.6.8 and 6.1.1.4'
Cl Cl 0.1484 0.1585 'International Tables Vol C Tables 4.2.6.8 and 6.1.1.4'
Pu Pu -9.4100 4.3056 'International Tables Vol C Tables 4.2.6.8 and 6.1.1.4'

loop_
_geom_angle_atom_site_label_1
_geom_angle_atom_site_label_2
_geom_angle_atom_site_label_3
_geom_angle
_geom_angle_site_symmetry_1
_geom_angle_site_symmetry_3
Cl1 Pu1 Cl1 89.00(6) . 125
Cl1 Pu1 Cl1 91.00(6) . 29_554
Cl1 Pu1 Cl1 180.000(11) 125 29_554
Cl1 Pu1 Cl1 88.99(6) . 177
Cl1 Pu1 Cl1 91.00(6) 125 177
Cl1 Pu1 Cl1 89.00(6) 29_554 177
Cl1 Pu1 Cl1 180.0 . 97_565
Cl1 Pu1 Cl1 91.00(6) 125 97_565
Cl1 Pu1 Cl1 89.00(6) 29_554 97_565
Cl1 Pu1 Cl1 91.00(6) 177 97_565
Cl1 Pu1 Cl1 91.01(6) . 81_455
Cl1 Pu1 Cl1 89.00(6) 125 81_455
Cl1 Pu1 Cl1 91.00(6) 29_554 81_455
Cl1 Pu1 Cl1 180.00(8) 177 81_455
Cl1 Pu1 Cl1 89.00(6) 97_565 81_455
C1 N1 C1 109.3(3) 188_556 76_454
C1 N1 C1 109.9(5) 188_556 137_654
C1 N1 C1 109.3(3) 76_454 137_654
C1 N1 C1 109.3(3) 188_556 .
C1 N1 C1 109.9(5) 76_454 .
C1 N1 C1 109.3(3) 137_654 .
C2 N2 C2 36.1(13) 58_454 54_454
C2 N2 C2 36.1(13) 58_454 50_454
C2 N2 C2 36.1(13) 54_454 50_454
C2 N2 C2 119.99(3) 58_454 29_554
C2 N2 C2 145.5(18) 54_454 29_554
C2 N2 C2 109.4(18) 50_454 29_554
C2 N2 C2 145.5(18) 58_454 81_455
C2 N2 C2 109.4(18) 54_454 81_455
C2 N2 C2 119.99(3) 50_454 81_455
C2 N2 C2 88.6(16) 29_554 81_455
C2 N2 C2 118(4) 58_454 36_544
C2 N2 C2 119.99(3) 54_454 36_544
C2 N2 C2 88.6(16) 50_454 36_544
C2 N2 C2 36.1(13) 29_554 36_544
C2 N2 C2 73(3) 81_455 36_544
C2 N2 C2 119.99(3) 58_454 76_454
C2 N2 C2 88.6(16) 54_454 76_454
C2 N2 C2 118(4) 50_454 76_454
C2 N2 C2 119.99(3) 29_554 76_454
C2 N2 C2 36.1(13) 81_455 76_454
C2 N2 C2 109.4(18) 36_544 76_454
C2 N2 C2 88.6(16) 58_454 8_455
C2 N2 C2 118(4) 54_454 8_455
C2 N2 C2 119.99(3) 50_454 8_455
C2 N2 C2 73(3) 29_554 8_455
C2 N2 C2 119.99(3) 81_455 8_455
C2 N2 C2 109.4(18) 36_544 8_455
C2 N2 C2 109.4(18) 76_454 8_455
C2 N2 C2 109.4(18) 58_454 79_444
C2 N2 C2 73(3) 54_454 79_444
C2 N2 C2 88.6(16) 50_454 79_444
C2 N2 C2 118(4) 29_554 79_444
C2 N2 C2 36.1(13) 81_455 79_444
C2 N2 C2 88.6(16) 36_544 79_444
C2 N2 C2 36.1(13) 76_454 79_444
C2 N2 C2 145.5(18) 8_455 79_444
C2 N2 C2 88.6(16) 58_454 27_444
C2 N2 C2 109.4(18) 54_454 27_444
C2 N2 C2 73(3) 50_454 27_444
C2 N2 C2 36.1(13) 29_554 27_444
C2 N2 C2 109.4(18) 81_455 27_444
C2 N2 C2 36.1(13) 36_544 27_444
C2 N2 C2 145.5(18) 76_454 27_444
C2 N2 C2 88.6(16) 8_455 27_444
C2 N2 C2 119.99(3) 79_444 27_444
C2 N2 C2 73(3) 58_454 11_454
C2 N2 C2 88.6(16) 54_454 11_454
C2 N2 C2 109.4(18) 50_454 11_454
C2 N2 C2 109.4(18) 29_554 11_454
C2 N2 C2 118(4) 81_455 11_454
C2 N2 C2 145.5(18) 36_544 11_454
C2 N2 C2 88.6(16) 76_454 11_454
C2 N2 C2 36.1(13) 8_455 11_454
C2 N2 C2 119.99(3) 79_444 11_454
C2 N2 C2 119.99(3) 27_444 11_454
C2 N2 C2 109.4(18) 58_454 .
C2 N2 C2 119.99(3) 54_454 .
C2 N2 C2 145.4(18) 50_454 .
C2 N2 C2 88.6(16) 29_554 .
C2 N2 C2 88.6(16) 81_455 .
C2 N2 C2 119.99(3) 36_544 .
C2 N2 C2 73(3) 76_454 .
C2 N2 C2 36.1(13) 8_455 .
C2 N2 C2 109.4(18) 79_444 .
C2 N2 C2 118(4) 27_444 .
C2 N2 C2 36.1(13) 11_454 .
C2 C2 C2 60.008(15) 8_455 11_454
C2 C2 N2 71.9(7) 8_455 .
C2 C2 N2 71.9(7) 11_454 .
C2 C2 C2 125.0(16) 8_455 76_454
C2 C2 C2 95(5) 11_454 76_454
N2 C2 C2 53.3(14) . 76_454

loop_
_geom_bond_atom_site_label_1
_geom_bond_atom_site_label_2
_geom_bond_distance
_geom_bond_site_symmetry_2
Pu1 Cl1 2.5851(17) .
Pu1 Cl1 2.5851(17) 125
Pu1 Cl1 2.5851(17) 29_554
Pu1 Cl1 2.5851(17) 177
Pu1 Cl1 2.5851(17) 97_565
Pu1 Cl1 2.5851(17) 81_455
N1 C1 1.493(6) 188_556
N1 C1 1.493(6) 76_454
N1 C1 1.493(6) 137_654
N1 C1 1.493(6) .
N2 C2 1.463(17) 58_454
N2 C2 1.463(17) 54_454
N2 C2 1.463(17) 50_454
N2 C2 1.463(17) 29_554
N2 C2 1.463(17) 81_455
N2 C2 1.463(17) 36_544
N2 C2 1.463(17) 76_454
N2 C2 1.463(17) 8_455
N2 C2 1.463(17) 79_444
N2 C2 1.463(17) 27_444
N2 C2 1.463(17) 11_454
N2 C2 1.463(17) .
C2 C2 0.91(3) 8_455
C2 C2 0.91(3) 11_454
C2 C2 1.75(6) 76_454
